data_4030073
loop_
_publ_author_name
'Omar, Mohamed A.'
'Frey, Wolfgang'
'Conrad, J\"urgen'
'Beifuss, Uwe'

_publ_section_title
;
 Transition-Metal-Free Synthesis of Imidazo[2,1-b]thiazoles and
 Thiazolo[3,2-a]benzimidazoles via an S-Propargylation/5-exo-dig
 Cyclization/Isomerization Sequence Using Propargyl Tosylates as
 Substrates.
;
_journal_issue 21
_journal_name_full 'The Journal of organic chemistry'
_journal_page_first 10367
_journal_paper_doi 10.1021/jo501980w
_journal_volume 79
_journal_year 2014
_chemical_formula_moiety 'C16 H12 N2 S'
_chemical_formula_sum 'C16 H12 N2 S'
_chemical_formula_weight 264.34
_chemical_name_systematic
; 
 ? 
;
_space_group_IT_number 29
_symmetry_cell_setting orthorhombic
_symmetry_space_group_name_Hall 'P 2c -2ac'
_symmetry_space_group_name_H-M 'P c a 21'
_atom_sites_solution_hydrogens geom
_atom_sites_solution_primary direct
_atom_sites_solution_secondary difmap
_audit_creation_method SHELXL-97
_cell_angle_alpha 90.00
_cell_angle_beta 90.00
_cell_angle_gamma 90.00
_cell_formula_units_Z 8
_cell_length_a 10.9164(5)
_cell_length_b 9.6918(5)
_cell_length_c 24.1102(14)
_cell_measurement_reflns_used 6859
_cell_measurement_temperature 100(2)
_cell_measurement_theta_max 30.49
_cell_measurement_theta_min 1.69
_cell_volume 2550.8(2)
_computing_cell_refinement 'Bruker APEXII Software Suite, 2008'
_computing_data_collection 'Bruker APEXII Software Suite, 2008'
_computing_data_reduction 'Bruker APEXII Software Suite, 2008'
_computing_molecular_graphics 'SHELXTL-plus, XP (Sheldrick, 1991)'
_computing_structure_refinement 'SHELXL-97 (Sheldrick, 1997)'
_computing_structure_solution 'SHELXS-97 (Sheldrick, 1990)'
_diffrn_ambient_temperature 100(2)
_diffrn_measured_fraction_theta_full 0.996
_diffrn_measured_fraction_theta_max 0.996
_diffrn_measurement_device_type 'Bruker Kappa APEXII Duo'
_diffrn_measurement_method 'Omega + Phi Scans'
_diffrn_radiation_monochromator Triumph
_diffrn_radiation_source 'fine-focus sealed tube'
_diffrn_radiation_type MoK\a
_diffrn_radiation_wavelength 0.71073
_diffrn_reflns_av_R_equivalents 0.0421
_diffrn_reflns_av_sigmaI/netI 0.0452
_diffrn_reflns_limit_h_max 15
_diffrn_reflns_limit_h_min -13
_diffrn_reflns_limit_k_max 13
_diffrn_reflns_limit_k_min -10
_diffrn_reflns_limit_l_max 34
_diffrn_reflns_limit_l_min -34
_diffrn_reflns_number 28057
_diffrn_reflns_theta_full 30.49
_diffrn_reflns_theta_max 30.49
_diffrn_reflns_theta_min 1.69
_diffrn_standards_decay_% 0
_diffrn_standards_interval_count 0
_diffrn_standards_number 0
_exptl_absorpt_coefficient_mu 0.239
_exptl_absorpt_correction_T_max 0.7461
_exptl_absorpt_correction_T_min 0.7070
_exptl_absorpt_correction_type multi-scan
_exptl_absorpt_process_details 'Blessing, 1995'
_exptl_crystal_colour colourless
_exptl_crystal_density_diffrn 1.377
_exptl_crystal_density_method 'not measured'
_exptl_crystal_description prism
_exptl_crystal_F_000 1104
_exptl_crystal_size_max 0.40
_exptl_crystal_size_mid 0.33
_exptl_crystal_size_min 0.32
_refine_diff_density_max 0.298
_refine_diff_density_min -0.245
_refine_diff_density_rms 0.060
_refine_ls_abs_structure_details 'Flack H D (1983), Acta Cryst. A39, 876-881'
_refine_ls_abs_structure_Flack 0.00(7)
_refine_ls_extinction_coef 0.0024(5)
_refine_ls_extinction_expression Fc^*^=kFc[1+0.001xFc^2^\l^3^/sin(2\q)]^-1/4^
_refine_ls_extinction_method SHELXL
_refine_ls_goodness_of_fit_ref 1.052
_refine_ls_hydrogen_treatment constr
_refine_ls_matrix_type full
_refine_ls_number_parameters 345
_refine_ls_number_reflns 7684
_refine_ls_number_restraints 1
_refine_ls_restrained_S_all 1.052
_refine_ls_R_factor_all 0.0520
_refine_ls_R_factor_gt 0.0431
_refine_ls_shift/su_max 0.000
_refine_ls_shift/su_mean 0.000
_refine_ls_structure_factor_coef Fsqd
_refine_ls_weighting_details 'calc w=1/[\s^2^(Fo^2^)+(0.0480P)^2^+0.5216P] where P=(Fo^2^+2Fc^2^)/3'
_refine_ls_weighting_scheme calc
_refine_ls_wR_factor_gt 0.0939
_refine_ls_wR_factor_ref 0.0970
_reflns_number_gt 6859
_reflns_number_total 7684
_reflns_threshold_expression >2sigma(I)
_cod_data_source_file jo501980w_si_001.cif
_cod_data_source_block bei09a
_cod_depositor_comments
;
The following automatic conversions were performed:

'_symmetry_cell_setting' value 'Orthorhombic' changed to
'orthorhombic' according to
/home/saulius/struct/COD-crude-data--automatic-downloads/rss-feeds/ACS/lib/dictionaries/cif_core.dic
dictionary named 'cif_core.dic' version 2.4.2 from 2011-04-26.

Automatic conversion script
Id: cif_fix_values 2827 2014-09-09 07:05:25Z andrius 

 Adding full bibliography for 4030073.cif.
;
_cod_database_code 4030073

loop_
_symmetry_equiv_pos_as_xyz
'x, y, z'
'-x, -y, z+1/2'
'x+1/2, -y, z'
'-x+1/2, y, z+1/2'

loop_
_atom_site_label
_atom_site_type_symbol
_atom_site_fract_x
_atom_site_fract_y
_atom_site_fract_z
_atom_site_U_iso_or_equiv
_atom_site_adp_type
_atom_site_occupancy
_atom_site_symmetry_multiplicity
_atom_site_calc_flag
_atom_site_refinement_flags
S1A S 0.14746(4) 0.60893(5) 0.600262(18) 0.01976(11) Uani 1 1 d .
N1A N 0.16277(14) 0.79004(15) 0.52296(6) 0.0126(3) Uani 1 1 d .
N2A N -0.02353(14) 0.68523(16) 0.51882(6) 0.0157(3) Uani 1 1 d .
C1A C 0.27544(16) 0.79867(18) 0.55029(7) 0.0136(3) Uani 1 1 d .
C2A C 0.28085(17) 0.70830(18) 0.59267(8) 0.0175(4) Uani 1 1 d .
H2A H 0.3502 0.6992 0.6162 0.021 Uiso 1 1 calc R
C3A C 0.08177(17) 0.69479(18) 0.54444(7) 0.0148(3) Uani 1 1 d .
C4A C 0.10323(16) 0.84937(17) 0.47784(7) 0.0115(3) Uani 1 1 d .
C5A C -0.01176(16) 0.78228(18) 0.47620(7) 0.0135(3) Uani 1 1 d .
C6A C -0.09475(17) 0.81605(18) 0.43406(8) 0.0161(3) Uani 1 1 d .
H6A H -0.1724 0.7721 0.4318 0.019 Uiso 1 1 calc R
C7A C -0.06050(17) 0.91548(18) 0.39563(7) 0.0165(3) Uani 1 1 d .
H7A H -0.1161 0.9404 0.3670 0.020 Uiso 1 1 calc R
C8A C 0.05444(17) 0.98008(19) 0.39814(8) 0.0173(4) Uani 1 1 d .
H8A H 0.0749 1.0473 0.3710 0.021 Uiso 1 1 calc R
C9A C 0.13883(16) 0.94837(19) 0.43918(7) 0.0148(3) Uani 1 1 d .
H9A H 0.2167 0.9918 0.4409 0.018 Uiso 1 1 calc R
C10A C 0.37027(16) 0.90178(19) 0.53179(8) 0.0160(3) Uani 1 1 d .
H10A H 0.3347 0.9956 0.5336 0.019 Uiso 1 1 calc R
H10B H 0.3922 0.8830 0.4927 0.019 Uiso 1 1 calc R
C11A C 0.48513(16) 0.89738(18) 0.56683(7) 0.0149(3) Uani 1 1 d .
C12A C 0.50729(17) 0.9998(2) 0.60642(7) 0.0165(3) Uani 1 1 d .
H12A H 0.4512 1.0740 0.6105 0.020 Uiso 1 1 calc R
C13A C 0.61122(17) 0.9935(2) 0.63990(8) 0.0202(4) Uani 1 1 d .
H13A H 0.6256 1.0632 0.6669 0.024 Uiso 1 1 calc R
C14A C 0.69354(17) 0.8858(2) 0.63391(8) 0.0212(4) Uani 1 1 d .
H14A H 0.7635 0.8807 0.6573 0.025 Uiso 1 1 calc R
C15A C 0.67413(18) 0.7854(2) 0.59392(9) 0.0248(4) Uani 1 1 d .
H15A H 0.7318 0.7129 0.5892 0.030 Uiso 1 1 calc R
C16A C 0.56969(19) 0.7912(2) 0.56065(9) 0.0238(4) Uani 1 1 d .
H16A H 0.5562 0.7218 0.5335 0.029 Uiso 1 1 calc R
S1B S 0.14159(4) 0.87219(5) 0.233757(19) 0.02097(11) Uani 1 1 d .
N1B N 0.12371(13) 0.70129(15) 0.31470(6) 0.0127(3) Uani 1 1 d .
N2B N 0.30965(14) 0.80823(16) 0.31863(7) 0.0166(3) Uani 1 1 d .
C1B C 0.01078(16) 0.69058(18) 0.28721(7) 0.0137(3) Uani 1 1 d .
C2B C 0.00729(17) 0.7755(2) 0.24301(8) 0.0186(4) Uani 1 1 d .
H2B H -0.0615 0.7824 0.2191 0.022 Uiso 1 1 calc R
C3B C 0.20470(17) 0.79518(18) 0.29211(8) 0.0155(3) Uani 1 1 d .
C4B C 0.18227(16) 0.64642(18) 0.36116(7) 0.0128(3) Uani 1 1 d .
C5B C 0.29680(15) 0.71489(18) 0.36241(7) 0.0134(3) Uani 1 1 d .
C6B C 0.38047(17) 0.68431(19) 0.40490(8) 0.0171(4) Uani 1 1 d .
H6B H 0.4576 0.7294 0.4068 0.021 Uiso 1 1 calc R
C7B C 0.34702(17) 0.58643(19) 0.44389(8) 0.0178(4) Uani 1 1 d .
H7B H 0.4026 0.5642 0.4729 0.021 Uiso 1 1 calc R
C8B C 0.23323(17) 0.51910(19) 0.44175(7) 0.0162(4) Uani 1 1 d .
H8B H 0.2136 0.4523 0.4692 0.019 Uiso 1 1 calc R
C9B C 0.14871(16) 0.54845(18) 0.40022(7) 0.0142(3) Uani 1 1 d .
H9B H 0.0715 0.5034 0.3987 0.017 Uiso 1 1 calc R
C10B C -0.08719(16) 0.59484(18) 0.30749(7) 0.0148(3) Uani 1 1 d .
H10C H -0.0983 0.6078 0.3479 0.018 Uiso 1 1 calc R
H10D H -0.0612 0.4983 0.3011 0.018 Uiso 1 1 calc R
C11B C -0.20815(16) 0.62009(17) 0.27831(7) 0.0137(3) Uani 1 1 d .
C12B C -0.24121(18) 0.5446(2) 0.23150(8) 0.0211(4) Uani 1 1 d .
H12B H -0.1889 0.4735 0.2183 0.025 Uiso 1 1 calc R
C13B C -0.35096(18) 0.5728(2) 0.20373(8) 0.0240(4) Uani 1 1 d .
H13B H -0.3722 0.5214 0.1716 0.029 Uiso 1 1 calc R
C14B C -0.42871(17) 0.6749(2) 0.22277(8) 0.0192(4) Uani 1 1 d .
H14B H -0.5031 0.6938 0.2038 0.023 Uiso 1 1 calc R
C15B C -0.39722(18) 0.7497(2) 0.26989(8) 0.0211(4) Uani 1 1 d .
H15B H -0.4506 0.8193 0.2835 0.025 Uiso 1 1 calc R
C16B C -0.28760(17) 0.72256(19) 0.29707(8) 0.0193(4) Uani 1 1 d .
H16B H -0.2664 0.7748 0.3290 0.023 Uiso 1 1 calc R

loop_
_atom_site_aniso_label
_atom_site_aniso_U_11
_atom_site_aniso_U_22
_atom_site_aniso_U_33
_atom_site_aniso_U_23
_atom_site_aniso_U_13
_atom_site_aniso_U_12
S1A 0.0238(2) 0.0195(2) 0.0159(2) 0.00638(17) 0.00027(18) -0.00051(18)
N1A 0.0132(7) 0.0119(7) 0.0128(7) 0.0000(5) 0.0016(5) 0.0001(6)
N2A 0.0170(7) 0.0150(7) 0.0152(7) -0.0009(6) 0.0025(6) -0.0003(6)
C1A 0.0128(8) 0.0158(8) 0.0121(8) -0.0010(6) -0.0006(6) 0.0017(7)
C2A 0.0196(9) 0.0178(8) 0.0152(8) 0.0008(7) -0.0026(7) 0.0013(7)
C3A 0.0178(9) 0.0132(8) 0.0134(8) 0.0002(6) 0.0032(6) -0.0002(7)
C4A 0.0134(8) 0.0106(8) 0.0105(7) -0.0019(6) 0.0014(6) 0.0030(6)
C5A 0.0145(8) 0.0115(8) 0.0146(8) -0.0029(6) 0.0029(6) 0.0006(6)
C6A 0.0142(8) 0.0146(8) 0.0194(8) -0.0033(7) 0.0004(7) -0.0005(7)
C7A 0.0197(9) 0.0155(8) 0.0143(7) -0.0025(6) -0.0030(7) 0.0036(7)
C8A 0.0197(9) 0.0158(8) 0.0165(8) 0.0017(7) 0.0002(7) 0.0020(7)
C9A 0.0143(8) 0.0138(8) 0.0164(8) 0.0001(7) 0.0000(6) -0.0002(7)
C10A 0.0140(8) 0.0171(9) 0.0168(8) 0.0005(6) -0.0033(7) 0.0011(7)
C11A 0.0111(8) 0.0180(9) 0.0157(8) 0.0027(7) -0.0004(6) -0.0010(7)
C12A 0.0166(8) 0.0166(8) 0.0163(8) 0.0013(7) 0.0029(6) -0.0021(7)
C13A 0.0174(8) 0.0247(10) 0.0186(8) 0.0010(7) 0.0003(7) -0.0071(8)
C14A 0.0138(8) 0.0268(10) 0.0230(9) 0.0076(8) -0.0030(7) -0.0056(7)
C15A 0.0169(9) 0.0226(10) 0.0348(11) 0.0018(9) -0.0007(8) 0.0050(8)
C16A 0.0206(10) 0.0210(9) 0.0299(10) -0.0051(8) -0.0023(8) 0.0014(8)
S1B 0.0193(2) 0.0227(2) 0.0209(2) 0.00947(19) 0.00136(18) -0.00260(18)
N1B 0.0107(7) 0.0133(7) 0.0142(7) 0.0012(5) 0.0015(5) 0.0008(6)
N2B 0.0140(7) 0.0170(7) 0.0189(7) 0.0003(6) 0.0022(6) 0.0002(6)
C1B 0.0133(8) 0.0125(8) 0.0154(8) -0.0005(6) 0.0003(6) 0.0014(7)
C2B 0.0145(9) 0.0210(9) 0.0203(9) 0.0032(7) 0.0000(7) -0.0014(7)
C3B 0.0165(9) 0.0138(8) 0.0161(8) 0.0017(6) 0.0046(7) 0.0008(7)
C4B 0.0115(8) 0.0134(8) 0.0135(7) -0.0029(6) 0.0003(6) 0.0039(7)
C5B 0.0105(8) 0.0134(8) 0.0164(8) -0.0014(6) 0.0021(6) 0.0015(6)
C6B 0.0122(8) 0.0176(9) 0.0215(9) -0.0047(7) -0.0033(7) 0.0033(7)
C7B 0.0169(9) 0.0206(9) 0.0160(8) -0.0039(7) -0.0035(7) 0.0076(7)
C8B 0.0200(10) 0.0152(9) 0.0134(7) -0.0001(6) 0.0016(6) 0.0055(7)
C9B 0.0147(8) 0.0125(8) 0.0154(8) -0.0002(7) 0.0015(6) 0.0025(6)
C10B 0.0151(8) 0.0150(8) 0.0144(8) 0.0017(6) 0.0009(6) -0.0008(7)
C11B 0.0149(8) 0.0139(8) 0.0124(7) 0.0023(6) 0.0015(6) -0.0026(7)
C12B 0.0220(9) 0.0211(9) 0.0201(8) -0.0048(8) 0.0026(8) -0.0002(7)
C13B 0.0243(10) 0.0275(11) 0.0203(9) -0.0072(8) -0.0047(8) -0.0035(8)
C14B 0.0145(8) 0.0213(9) 0.0219(9) 0.0019(7) -0.0034(7) -0.0041(7)
C15B 0.0158(8) 0.0224(9) 0.0251(9) -0.0032(8) 0.0001(8) 0.0034(7)
C16B 0.0153(8) 0.0219(9) 0.0208(9) -0.0054(7) -0.0036(7) 0.0020(7)

loop_
_atom_type_symbol
_atom_type_description
_atom_type_scat_dispersion_real
_atom_type_scat_dispersion_imag
_atom_type_scat_source
C C 0.0033 0.0016 'International Tables Vol C Tables 4.2.6.8 and 6.1.1.4'
H H 0.0000 0.0000 'International Tables Vol C Tables 4.2.6.8 and 6.1.1.4'
N N 0.0061 0.0033 'International Tables Vol C Tables 4.2.6.8 and 6.1.1.4'
S S 0.1246 0.1234 'International Tables Vol C Tables 4.2.6.8 and 6.1.1.4'

loop_
_geom_angle_atom_site_label_1
_geom_angle_atom_site_label_2
_geom_angle_atom_site_label_3
_geom_angle
C3A S1A C2A 89.93(9)
C3A N1A C4A 105.71(14)
C3A N1A C1A 115.28(15)
C4A N1A C1A 139.01(15)
C3A N2A C5A 102.62(15)
C2A C1A N1A 110.94(16)
C2A C1A C10A 128.74(16)
N1A C1A C10A 120.31(15)
C1A C2A S1A 113.55(14)
C1A C2A H2A 123.2
S1A C2A H2A 123.2
N2A C3A N1A 115.67(16)
N2A C3A S1A 134.00(14)
N1A C3A S1A 110.30(13)
N1A C4A C9A 132.64(16)
N1A C4A C5A 104.27(15)
C9A C4A C5A 123.07(16)
N2A C5A C6A 129.10(16)
N2A C5A C4A 111.73(15)
C6A C5A C4A 119.15(16)
C7A C6A C5A 118.18(17)
C7A C6A H6A 120.9
C5A C6A H6A 120.9
C6A C7A C8A 121.45(17)
C6A C7A H7A 119.3
C8A C7A H7A 119.3
C9A C8A C7A 121.73(17)
C9A C8A H8A 119.1
C7A C8A H8A 119.1
C8A C9A C4A 116.41(16)
C8A C9A H9A 121.8
C4A C9A H9A 121.8
C1A C10A C11A 112.69(15)
C1A C10A H10A 109.1
C11A C10A H10A 109.1
C1A C10A H10B 109.1
C11A C10A H10B 109.1
H10A C10A H10B 107.8
C16A C11A C12A 118.93(17)
C16A C11A C10A 120.75(17)
C12A C11A C10A 120.32(16)
C13A C12A C11A 120.37(18)
C13A C12A H12A 119.8
C11A C12A H12A 119.8
C14A C13A C12A 120.03(18)
C14A C13A H13A 120.0
C12A C13A H13A 120.0
C13A C14A C15A 120.16(17)
C13A C14A H14A 119.9
C15A C14A H14A 119.9
C14A C15A C16A 119.79(18)
C14A C15A H15A 120.1
C16A C15A H15A 120.1
C11A C16A C15A 120.69(19)
C11A C16A H16A 119.7
C15A C16A H16A 119.7
C3B S1B C2B 89.94(9)
C3B N1B C4B 105.93(14)
C3B N1B C1B 115.15(15)
C4B N1B C1B 138.89(15)
C3B N2B C5B 102.54(15)
C2B C1B N1B 110.69(15)
C2B C1B C10B 128.06(16)
N1B C1B C10B 121.25(15)
C1B C2B S1B 113.79(14)
C1B C2B H2B 123.1
S1B C2B H2B 123.1
N2B C3B N1B 115.37(16)
N2B C3B S1B 134.20(14)
N1B C3B S1B 110.43(13)
C9B C4B N1B 133.26(16)
C9B C4B C5B 122.68(16)
N1B C4B C5B 104.06(15)
N2B C5B C6B 128.49(16)
N2B C5B C4B 112.10(15)
C6B C5B C4B 119.41(17)
C7B C6B C5B 117.93(17)
C7B C6B H6B 121.0
C5B C6B H6B 121.0
C6B C7B C8B 121.79(17)
C6B C7B H7B 119.1
C8B C7B H7B 119.1
C9B C8B C7B 121.22(17)
C9B C8B H8B 119.4
C7B C8B H8B 119.4
C4B C9B C8B 116.98(16)
C4B C9B H9B 121.5
C8B C9B H9B 121.5
C1B C10B C11B 111.74(14)
C1B C10B H10C 109.3
C11B C10B H10C 109.3
C1B C10B H10D 109.3
C11B C10B H10D 109.3
H10C C10B H10D 107.9
C12B C11B C16B 118.42(17)
C12B C11B C10B 121.14(16)
C16B C11B C10B 120.42(16)
C11B C12B C13B 120.48(18)
C11B C12B H12B 119.8
C13B C12B H12B 119.8
C14B C13B C12B 120.44(18)
C14B C13B H13B 119.8
C12B C13B H13B 119.8
C13B C14B C15B 119.52(18)
C13B C14B H14B 120.2
C15B C14B H14B 120.2
C16B C15B C14B 119.96(18)
C16B C15B H15B 120.0
C14B C15B H15B 120.0
C15B C16B C11B 121.18(17)
C15B C16B H16B 119.4
C11B C16B H16B 119.4

loop_
_geom_bond_atom_site_label_1
_geom_bond_atom_site_label_2
_geom_bond_distance
S1A C3A 1.7372(19)
S1A C2A 1.7553(19)
N1A C3A 1.379(2)
N1A C4A 1.391(2)
N1A C1A 1.398(2)
N2A C3A 1.308(2)
N2A C5A 1.399(2)
C1A C2A 1.347(2)
C1A C10A 1.506(2)
C2A H2A 0.9500
C4A C9A 1.393(2)
C4A C5A 1.414(2)
C5A C6A 1.400(3)
C6A C7A 1.388(3)
C6A H6A 0.9500
C7A C8A 1.404(3)
C7A H7A 0.9500
C8A C9A 1.386(2)
C8A H8A 0.9500
C9A H9A 0.9500
C10A C11A 1.512(2)
C10A H10A 0.9900
C10A H10B 0.9900
C11A C16A 1.391(3)
C11A C12A 1.398(3)
C12A C13A 1.394(3)
C12A H12A 0.9500
C13A C14A 1.385(3)
C13A H13A 0.9500
C14A C15A 1.386(3)
C14A H14A 0.9500
C15A C16A 1.395(3)
C15A H15A 0.9500
C16A H16A 0.9500
S1B C3B 1.7352(19)
S1B C2B 1.7542(19)
N1B C3B 1.381(2)
N1B C4B 1.395(2)
N1B C1B 1.403(2)
N2B C3B 1.318(2)
N2B C5B 1.397(2)
C1B C2B 1.347(2)
C1B C10B 1.498(2)
C2B H2B 0.9500
C4B C9B 1.387(2)
C4B C5B 1.416(2)
C5B C6B 1.404(3)
C6B C7B 1.385(3)
C6B H6B 0.9500
C7B C8B 1.404(3)
C7B H7B 0.9500
C8B C9B 1.391(2)
C8B H8B 0.9500
C9B H9B 0.9500
C10B C11B 1.516(2)
C10B H10C 0.9900
C10B H10D 0.9900
C11B C12B 1.392(3)
C11B C16B 1.394(2)
C12B C13B 1.399(3)
C12B H12B 0.9500
C13B C14B 1.382(3)
C13B H13B 0.9500
C14B C15B 1.391(3)
C14B H14B 0.9500
C15B C16B 1.389(3)
C15B H15B 0.9500
C16B H16B 0.9500

loop_
_geom_torsion_atom_site_label_1
_geom_torsion_atom_site_label_2
_geom_torsion_atom_site_label_3
_geom_torsion_atom_site_label_4
_geom_torsion
C3A N1A C1A C2A 0.6(2)
C4A N1A C1A C2A -178.35(19)
C3A N1A C1A C10A -178.20(15)
C4A N1A C1A C10A 2.9(3)
N1A C1A C2A S1A 0.2(2)
C10A C1A C2A S1A 178.86(15)
C3A S1A C2A C1A -0.68(15)
C5A N2A C3A N1A 0.3(2)
C5A N2A C3A S1A -177.56(15)
C4A N1A C3A N2A -0.2(2)
C1A N1A C3A N2A -179.45(15)
C4A N1A C3A S1A 178.19(11)
C1A N1A C3A S1A -1.09(19)
C2A S1A C3A N2A 178.9(2)
C2A S1A C3A N1A 0.97(14)
C3A N1A C4A C9A -178.13(18)
C1A N1A C4A C9A 0.9(3)
C3A N1A C4A C5A -0.04(17)
C1A N1A C4A C5A 179.0(2)
C3A N2A C5A C6A 178.19(18)
C3A N2A C5A C4A -0.31(19)
N1A C4A C5A N2A 0.22(18)
C9A C4A C5A N2A 178.55(16)
N1A C4A C5A C6A -178.45(15)
C9A C4A C5A C6A -0.1(3)
N2A C5A C6A C7A -178.86(17)
C4A C5A C6A C7A -0.4(3)
C5A C6A C7A C8A 0.7(3)
C6A C7A C8A C9A -0.4(3)
C7A C8A C9A C4A -0.2(3)
N1A C4A C9A C8A 178.24(17)
C5A C4A C9A C8A 0.4(3)
C2A C1A C10A C11A 0.5(3)
N1A C1A C10A C11A 179.10(15)
C1A C10A C11A C16A 75.4(2)
C1A C10A C11A C12A -104.02(19)
C16A C11A C12A C13A -1.4(3)
C10A C11A C12A C13A 178.01(17)
C11A C12A C13A C14A 0.3(3)
C12A C13A C14A C15A 1.2(3)
C13A C14A C15A C16A -1.7(3)
C12A C11A C16A C15A 0.9(3)
C10A C11A C16A C15A -178.44(18)
C14A C15A C16A C11A 0.6(3)
C3B N1B C1B C2B 1.0(2)
C4B N1B C1B C2B 178.71(19)
C3B N1B C1B C10B -178.91(16)
C4B N1B C1B C10B -1.2(3)
N1B C1B C2B S1B -0.4(2)
C10B C1B C2B S1B 179.51(15)
C3B S1B C2B C1B -0.21(16)
C5B N2B C3B N1B 0.1(2)
C5B N2B C3B S1B 179.31(16)
C4B N1B C3B N2B -0.1(2)
C1B N1B C3B N2B 178.30(15)
C4B N1B C3B S1B -179.58(11)
C1B N1B C3B S1B -1.13(19)
C2B S1B C3B N2B -178.5(2)
C2B S1B C3B N1B 0.74(14)
C3B N1B C4B C9B -179.60(19)
C1B N1B C4B C9B 2.5(4)
C3B N1B C4B C5B 0.17(18)
C1B N1B C4B C5B -177.7(2)
C3B N2B C5B C6B -179.76(18)
C3B N2B C5B C4B 0.1(2)
C9B C4B C5B N2B 179.65(16)
N1B C4B C5B N2B -0.14(19)
C9B C4B C5B C6B -0.5(3)
N1B C4B C5B C6B 179.69(15)
N2B C5B C6B C7B -179.67(17)
C4B C5B C6B C7B 0.5(3)
C5B C6B C7B C8B -0.2(3)
C6B C7B C8B C9B -0.2(3)
N1B C4B C9B C8B 179.85(18)
C5B C4B C9B C8B 0.1(3)
C7B C8B C9B C4B 0.2(3)
C2B C1B C10B C11B -10.7(3)
N1B C1B C10B C11B 169.22(15)
C1B C10B C11B C12B 93.9(2)
C1B C10B C11B C16B -84.4(2)
C16B C11B C12B C13B 0.8(3)
C10B C11B C12B C13B -177.48(17)
C11B C12B C13B C14B -0.7(3)
C12B C13B C14B C15B 0.0(3)
C13B C14B C15B C16B 0.7(3)
C14B C15B C16B C11B -0.6(3)
C12B C11B C16B C15B -0.2(3)
C10B C11B C16B C15B 178.16(17)
